data_7056648
loop_
_publ_author_name
'Fei, Fan'
'Lu, Taotao'
'Chen, Xue-tai'
'Xue, Ziling Ben'

_publ_section_title
;
 Synthesis and structural characterization of metal complexes with
 macrocyclic tetracarbene ligands
;
_journal_name_full 'New J. Chem.'
_journal_paper_doi 10.1039/C7NJ02485A
_journal_year 2017
_chemical_formula_sum 'C44 H48 F12 N8 Ni P2'
_chemical_formula_weight 1037.55
_space_group_crystal_system triclinic
_space_group_IT_number 2
_space_group_name_Hall '-P 1'
_space_group_name_H-M_alt 'P -1'
_symmetry_space_group_name_Hall '-P 1'
_symmetry_space_group_name_H-M 'P -1'
_atom_sites_solution_hydrogens geom
_audit_creation_method SHELXL-2014/6
_audit_update_record
;
2017-09-05 deposited with the CCDC.
2017-09-29 downloaded from the CCDC.
;
_cell_angle_alpha 78.288(3)
_cell_angle_beta 71.501(3)
_cell_angle_gamma 63.7750(10)
_cell_formula_units_Z 2
_cell_length_a 12.7750(11)
_cell_length_b 14.4409(13)
_cell_length_c 16.4321(14)
_cell_measurement_reflns_used 1229
_cell_measurement_temperature 190(2)
_cell_measurement_theta_max 16.96
_cell_measurement_theta_min 2.60
_cell_volume 2571.8(4)
_computing_cell_refinement 'Bruker FRAMBO'
_computing_data_collection 'Bruker FRAMBO'
_computing_data_reduction 'Bruker SAINT'
_computing_molecular_graphics 'Bruker SHELXTL'
_computing_publication_material 'Bruker SHELXTL'
_computing_structure_refinement 'SHELXL-2014/7 (Sheldrick, 2014)'
_computing_structure_solution 'SHELXS-97 (Sheldrick, 1990)'
_diffrn_ambient_temperature 190(2)
_diffrn_measured_fraction_theta_full 0.968
_diffrn_measured_fraction_theta_max 0.994
_diffrn_measurement_device_type 'CCD area detector'
_diffrn_measurement_method 'phi and omega scans'
_diffrn_radiation_type MoK\a
_diffrn_radiation_wavelength 0.71073
_diffrn_reflns_av_R_equivalents 0.0856
_diffrn_reflns_av_unetI/netI 0.1507
_diffrn_reflns_Laue_measured_fraction_full 0.968
_diffrn_reflns_Laue_measured_fraction_max 0.994
_diffrn_reflns_limit_h_max 15
_diffrn_reflns_limit_h_min -15
_diffrn_reflns_limit_k_max 17
_diffrn_reflns_limit_k_min -17
_diffrn_reflns_limit_l_max 19
_diffrn_reflns_limit_l_min -15
_diffrn_reflns_number 19591
_diffrn_reflns_point_group_measured_fraction_full 0.968
_diffrn_reflns_point_group_measured_fraction_max 0.994
_diffrn_reflns_theta_full 25.242
_diffrn_reflns_theta_max 25.018
_diffrn_reflns_theta_min 1.576
_exptl_absorpt_coefficient_mu 0.521
_exptl_absorpt_correction_T_max 0.9546
_exptl_absorpt_correction_T_min 0.8940
_exptl_absorpt_correction_type multi-scan
_exptl_absorpt_process_details sadabs
_exptl_crystal_colour colorless
_exptl_crystal_density_diffrn 1.340
_exptl_crystal_description block
_exptl_crystal_F_000 1068
_exptl_crystal_size_max 0.220
_exptl_crystal_size_mid 0.110
_exptl_crystal_size_min 0.090
_platon_squeeze_details
;
;
_refine_diff_density_max 0.554
_refine_diff_density_min -0.584
_refine_diff_density_rms 0.120
_refine_ls_extinction_method none
_refine_ls_goodness_of_fit_ref 1.038
_refine_ls_hydrogen_treatment constr
_refine_ls_matrix_type full
_refine_ls_number_parameters 623
_refine_ls_number_reflns 9027
_refine_ls_number_restraints 231
_refine_ls_restrained_S_all 1.073
_refine_ls_R_factor_all 0.1678
_refine_ls_R_factor_gt 0.0829
_refine_ls_shift/su_max 0.000
_refine_ls_shift/su_mean 0.000
_refine_ls_structure_factor_coef Fsqd
_refine_ls_weighting_details 'w=1/[\s^2^(Fo^2^)+(0.1147P)^2^] where P=(Fo^2^+2Fc^2^)/3'
_refine_ls_weighting_scheme calc
_refine_ls_wR_factor_gt 0.2113
_refine_ls_wR_factor_ref 0.2590
_reflns_Friedel_coverage 0.000
_reflns_number_gt 4077
_reflns_number_total 9027
_reflns_threshold_expression 'I > 2\s(I)'
_cod_data_source_file c7nj02485a2.cif
_cod_data_source_block 8
_cod_original_cell_volume 2571.9(4)
_cod_database_code 7056648
_shelx_space_group_comment
;
The symmetry employed for this shelxl refinement is uniquely defined
by the following loop, which should always be used as a source of
symmetry information in preference to the above space-group names.
They are only intended as comments.
;
_shelx_estimated_absorpt_t_min 0.894
_shelx_estimated_absorpt_t_max 0.955
_shelxl_version_number 2014/6

loop_
_space_group_symop_operation_xyz
'x, y, z'
'-x, -y, -z'

loop_
_atom_site_label
_atom_site_type_symbol
_atom_site_fract_x
_atom_site_fract_y
_atom_site_fract_z
_atom_site_U_iso_or_equiv
_atom_site_adp_type
_atom_site_occupancy
_atom_site_site_symmetry_order
_atom_site_calc_flag
_atom_site_refinement_flags_posn
_atom_site_refinement_flags_adp
_atom_site_refinement_flags_occupancy
_atom_site_disorder_assembly
_atom_site_disorder_group
Ni1 Ni 0.68812(7) 0.21925(6) 0.27152(5) 0.0330(3) Uani 1 1 d . . . . .
F1 F 0.1976(5) 0.1281(6) 0.4222(5) 0.139(3) Uani 1 1 d . . . . .
F2 F 0.4348(6) -0.0710(4) 0.3604(4) 0.108(2) Uani 1 1 d . . . . .
F3 F 0.2692(6) 0.0251(6) 0.3149(5) 0.132(2) Uani 1 1 d . . . . .
F4 F 0.3777(5) 0.0992(4) 0.3327(3) 0.0867(16) Uani 1 1 d . . . . .
F5 F 0.3609(6) 0.0348(5) 0.4680(4) 0.119(2) Uani 1 1 d . . . . .
F6 F 0.2602(8) -0.0480(6) 0.4507(5) 0.163(3) Uani 1 1 d . . . . .
F7 F 0.0662(18) 0.3282(13) 0.8252(11) 0.172(4) Uani 0.444(7) 1 d D U P A 1
F8 F 0.062(2) 0.5524(13) 0.7723(13) 0.228(5) Uani 0.444(7) 1 d D U P A 1
F9 F 0.091(2) 0.4373(16) 0.8834(10) 0.166(3) Uani 0.444(7) 1 d D U P A 1
F10 F -0.0733(14) 0.4949(16) 0.8427(13) 0.204(4) Uani 0.444(7) 1 d D U P A 1
F11 F 0.0267(19) 0.4449(18) 0.7110(11) 0.194(4) Uani 0.444(7) 1 d D U P A 1
F12 F 0.2036(13) 0.3924(15) 0.7535(15) 0.203(5) Uani 0.444(7) 1 d D U P A 1
F7' F -0.0336(13) 0.5209(11) 0.7395(10) 0.172(4) Uani 0.556(7) 1 d D . P A 2
F8' F 0.1718(14) 0.3551(14) 0.8279(12) 0.228(5) Uani 0.556(7) 1 d D . P A 2
F9' F 0.1275(14) 0.5121(12) 0.7710(10) 0.166(3) Uani 0.556(7) 1 d D . P A 2
F10' F 0.1487(15) 0.3933(13) 0.6967(9) 0.204(4) Uani 0.556(7) 1 d D . P A 2
F11' F 0.0173(15) 0.3553(12) 0.7933(10) 0.194(4) Uani 0.556(7) 1 d D . P A 2
F12' F -0.0220(16) 0.4713(14) 0.8760(9) 0.203(5) Uani 0.556(7) 1 d D . P A 2
N1 N 0.9045(5) 0.0593(4) 0.3248(3) 0.0380(13) Uani 1 1 d . U . . .
N2 N 0.7789(5) -0.0027(4) 0.3241(3) 0.0410(14) Uani 1 1 d . . . . .
N3 N 0.7036(5) 0.1302(4) 0.1176(4) 0.0409(14) Uani 1 1 d . . . . .
N4 N 0.8530(5) 0.1750(4) 0.0958(3) 0.0388(13) Uani 1 1 d . U . . .
N5 N 0.6019(5) 0.4267(4) 0.1784(4) 0.0436(15) Uani 1 1 d . . . . .
N6 N 0.4577(5) 0.3761(5) 0.2408(4) 0.0465(15) Uani 1 1 d . . . . .
N7 N 0.5424(5) 0.2591(4) 0.4545(4) 0.0404(14) Uani 1 1 d . . . . .
N8 N 0.6738(5) 0.3263(4) 0.4111(3) 0.0370(13) Uani 1 1 d . . . . .
P1 P 0.3130(2) 0.0288(2) 0.39207(17) 0.0700(7) Uani 1 1 d . . . . .
P2 P 0.0646(5) 0.4397(4) 0.7900(3) 0.1589(19) Uani 1 1 d D U . . .
C1 C 0.7978(6) 0.0848(5) 0.3111(4) 0.0343(16) Uani 1 1 d . . . . .
C2 C 0.8848(7) -0.0888(5) 0.3431(4) 0.0436(16) Uani 1 1 d . U . . .
C3 C 0.9603(6) -0.0475(6) 0.3445(4) 0.0434(16) Uani 1 1 d . U . . .
C4 C 1.0746(8) -0.1098(7) 0.3571(5) 0.066(2) Uani 1 1 d . . . . .
H4 H 1.1280 -0.0823 0.3573 0.079 Uiso 1 1 calc R U . . .
C5 C 1.1035(9) -0.2125(8) 0.3688(6) 0.080(3) Uani 1 1 d . U . . .
H5 H 1.1782 -0.2564 0.3789 0.096 Uiso 1 1 calc R U . . .
C6 C 1.0259(9) -0.2563(7) 0.3664(6) 0.081(3) Uani 1 1 d . U . . .
H6 H 1.0505 -0.3278 0.3721 0.098 Uiso 1 1 calc R U . . .
C7 C 0.9114(9) -0.1908(6) 0.3554(5) 0.063(2) Uani 1 1 d . . . . .
H7 H 0.8559 -0.2166 0.3564 0.076 Uiso 1 1 calc R U . . .
C8 C 0.6830(7) -0.0172(6) 0.3110(5) 0.0505(19) Uani 1 1 d . . . . .
H8A H 0.6145 0.0491 0.3119 0.061 Uiso 1 1 calc R U . . .
H8B H 0.6586 -0.0620 0.3584 0.061 Uiso 1 1 calc R U . . .
C9 C 0.7153(7) -0.0651(6) 0.2252(5) 0.056(2) Uani 1 1 d . . . . .
H9A H 0.7237 -0.1363 0.2374 0.067 Uiso 1 1 calc R U . . .
H9B H 0.7923 -0.0655 0.1898 0.067 Uiso 1 1 calc R U . . .
C10 C 0.6174(7) -0.0041(6) 0.1743(5) 0.058(2) Uani 1 1 d . . . . .
H10A H 0.6430 -0.0357 0.1207 0.070 Uiso 1 1 calc R U . . .
H10B H 0.5426 -0.0101 0.2076 0.070 Uiso 1 1 calc R U . . .
C11 C 0.5932(7) 0.1098(6) 0.1544(5) 0.055(2) Uani 1 1 d . . . . .
H11A H 0.5432 0.1393 0.1142 0.066 Uiso 1 1 calc R U . . .
H11B H 0.5479 0.1451 0.2069 0.066 Uiso 1 1 calc R U . . .
C12 C 0.7490(6) 0.1729(5) 0.1557(4) 0.0397(16) Uani 1 1 d . U . . .
C13 C 0.8657(7) 0.1373(5) 0.0197(4) 0.0464(19) Uani 1 1 d . . . . .
C14 C 0.7718(7) 0.1084(5) 0.0342(4) 0.0432(18) Uani 1 1 d . . . . .
C15 C 0.7604(8) 0.0651(6) -0.0298(5) 0.059(2) Uani 1 1 d . . . . .
H15 H 0.6981 0.0441 -0.0202 0.071 Uiso 1 1 calc R U . . .
C16 C 0.8449(9) 0.0550(6) -0.1067(5) 0.070(3) Uani 1 1 d . . . . .
H16 H 0.8390 0.0274 -0.1507 0.084 Uiso 1 1 calc R U . . .
C17 C 0.9418(9) 0.0852(7) -0.1220(5) 0.070(3) Uani 1 1 d . . . . .
H17 H 0.9974 0.0778 -0.1755 0.084 Uiso 1 1 calc R U . . .
C18 C 0.9536(7) 0.1253(6) -0.0580(5) 0.054(2) Uani 1 1 d . . . . .
H18 H 1.0177 0.1436 -0.0664 0.065 Uiso 1 1 calc R U . . .
C19 C 0.9239(7) 0.2233(6) 0.1031(5) 0.056(2) Uani 1 1 d . . . . .
H19A H 1.0080 0.1749 0.0895 0.068 Uiso 1 1 calc R U . . .
H19B H 0.9015 0.2394 0.1624 0.068 Uiso 1 1 calc R U . . .
C20 C 0.9118(8) 0.3217(6) 0.0454(5) 0.062(2) Uani 1 1 d . . . . .
H20A H 0.9558 0.3540 0.0593 0.075 Uiso 1 1 calc R U . . .
H20B H 0.9486 0.3041 -0.0139 0.075 Uiso 1 1 calc R U . . .
C21 C 0.7835(8) 0.3980(6) 0.0538(5) 0.060(2) Uani 1 1 d . . . . .
H21A H 0.7398 0.3673 0.0376 0.072 Uiso 1 1 calc R U . . .
H21B H 0.7818 0.4586 0.0148 0.072 Uiso 1 1 calc R U . . .
C22 C 0.7212(7) 0.4308(6) 0.1455(5) 0.055(2) Uani 1 1 d . . . . .
H22A H 0.7721 0.3858 0.1829 0.066 Uiso 1 1 calc R U . . .
H22B H 0.7120 0.5008 0.1471 0.066 Uiso 1 1 calc R U . . .
C23 C 0.5785(6) 0.3452(5) 0.2292(4) 0.0397(17) Uani 1 1 d . . . . .
C24 C 0.4065(8) 0.4729(6) 0.1991(5) 0.055(2) Uani 1 1 d . . . . .
C25 C 0.4968(8) 0.5040(6) 0.1593(5) 0.058(2) Uani 1 1 d . . . . .
C26 C 0.4781(11) 0.5984(7) 0.1116(6) 0.086(3) Uani 1 1 d . . . . .
H26 H 0.5405 0.6195 0.0834 0.103 Uiso 1 1 calc R U . . .
C27 C 0.3571(14) 0.6600(9) 0.1093(9) 0.116(5) Uani 1 1 d . U . . .
H27 H 0.3375 0.7251 0.0798 0.139 Uiso 1 1 calc R U . . .
C28 C 0.2715(13) 0.6268(9) 0.1482(9) 0.115(4) Uani 1 1 d . U . . .
H28 H 0.1939 0.6696 0.1427 0.138 Uiso 1 1 calc R U . . .
C29 C 0.2869(9) 0.5339(8) 0.1966(6) 0.084(3) Uani 1 1 d . . . . .
H29 H 0.2237 0.5139 0.2248 0.101 Uiso 1 1 calc R U . . .
C30 C 0.3871(7) 0.3201(6) 0.2982(5) 0.055(2) Uani 1 1 d . . . . .
H30A H 0.4398 0.2474 0.3045 0.066 Uiso 1 1 calc R U . . .
H30B H 0.3255 0.3255 0.2728 0.066 Uiso 1 1 calc R U . . .
C31 C 0.3266(7) 0.3634(6) 0.3874(5) 0.059(2) Uani 1 1 d . . . . .
H31A H 0.3632 0.4070 0.3935 0.071 Uiso 1 1 calc R U . . .
H31B H 0.2417 0.4063 0.3915 0.071 Uiso 1 1 calc R U . . .
C32 C 0.3377(7) 0.2800(6) 0.4595(5) 0.063(2) Uani 1 1 d . . . . .
H32A H 0.2939 0.2410 0.4562 0.075 Uiso 1 1 calc R U . . .
H32B H 0.2991 0.3122 0.5137 0.075 Uiso 1 1 calc R U . . .
C33 C 0.4658(7) 0.2056(6) 0.4594(5) 0.054(2) Uani 1 1 d . . . . .
H33A H 0.4651 0.1597 0.5115 0.065 Uiso 1 1 calc R U . . .
H33B H 0.5000 0.1635 0.4107 0.065 Uiso 1 1 calc R U . . .
C34 C 0.6299(6) 0.2702(4) 0.3851(4) 0.0336(16) Uani 1 1 d . . . . .
C35 C 0.6118(6) 0.3517(5) 0.4966(4) 0.0380(16) Uani 1 1 d . . . . .
C36 C 0.5307(7) 0.3088(5) 0.5233(4) 0.0423(18) Uani 1 1 d . . . . .
C37 C 0.4524(8) 0.3178(6) 0.6066(5) 0.060(2) Uani 1 1 d . . . . .
H37 H 0.3942 0.2907 0.6243 0.072 Uiso 1 1 calc R U . . .
C38 C 0.4689(8) 0.3703(7) 0.6601(5) 0.065(2) Uani 1 1 d . . . . .
H38 H 0.4254 0.3732 0.7176 0.078 Uiso 1 1 calc R U . . .
C39 C 0.5474(9) 0.4180(7) 0.6308(5) 0.074(3) Uani 1 1 d . . . . .
H39 H 0.5498 0.4578 0.6677 0.089 Uiso 1 1 calc R U . . .
C40 C 0.6226(7) 0.4093(6) 0.5491(5) 0.058(2) Uani 1 1 d . . . . .
H40 H 0.6774 0.4401 0.5302 0.069 Uiso 1 1 calc R U . . .
C41 C 0.7753(7) 0.3512(6) 0.3658(5) 0.052(2) Uani 1 1 d . . . . .
H41A H 0.7516 0.4246 0.3681 0.062 Uiso 1 1 calc R U . . .
H41B H 0.7974 0.3378 0.3058 0.062 Uiso 1 1 calc R U . . .
C42 C 0.8856(6) 0.2906(6) 0.4014(5) 0.0502(19) Uani 1 1 d . U . . .
H42A H 0.9536 0.3041 0.3631 0.060 Uiso 1 1 calc R U . . .
H42B H 0.8694 0.3143 0.4570 0.060 Uiso 1 1 calc R U . . .
C43 C 0.9184(7) 0.1762(6) 0.4110(5) 0.0497(18) Uani 1 1 d . U . . .
H43A H 0.8493 0.1630 0.4474 0.060 Uiso 1 1 calc R U . . .
H43B H 0.9835 0.1418 0.4394 0.060 Uiso 1 1 calc R U . . .
C44 C 0.9580(6) 0.1303(5) 0.3247(4) 0.0456(18) Uani 1 1 d . . . . .
H44A H 0.9364 0.1863 0.2810 0.055 Uiso 1 1 calc R U . . .
H44B H 1.0453 0.0936 0.3091 0.055 Uiso 1 1 calc R U . . .

loop_
_atom_site_aniso_label
_atom_site_aniso_U_11
_atom_site_aniso_U_22
_atom_site_aniso_U_33
_atom_site_aniso_U_23
_atom_site_aniso_U_13
_atom_site_aniso_U_12
Ni1 0.0314(5) 0.0368(5) 0.0286(5) -0.0040(4) -0.0046(4) -0.0136(4)
F1 0.053(3) 0.152(6) 0.191(8) -0.032(5) -0.010(4) -0.030(4)
F2 0.135(5) 0.068(4) 0.112(5) -0.001(3) -0.027(4) -0.040(4)
F3 0.142(6) 0.174(7) 0.136(6) -0.004(5) -0.071(5) -0.094(5)
F4 0.095(4) 0.063(3) 0.098(4) 0.000(3) -0.004(3) -0.046(3)
F5 0.154(6) 0.121(5) 0.096(4) -0.009(4) -0.055(4) -0.051(5)
F6 0.207(8) 0.208(8) 0.129(6) 0.015(6) -0.006(6) -0.169(7)
F7 0.196(8) 0.250(8) 0.147(7) -0.015(6) -0.029(6) -0.168(7)
F8 0.230(9) 0.284(9) 0.158(8) 0.033(7) -0.017(7) -0.136(8)
F9 0.205(8) 0.246(8) 0.137(6) 0.004(6) -0.031(6) -0.186(7)
F10 0.189(8) 0.322(9) 0.140(7) -0.033(7) -0.007(7) -0.155(8)
F11 0.200(8) 0.285(9) 0.158(8) -0.027(7) -0.028(7) -0.160(7)
F12 0.189(8) 0.300(9) 0.140(7) -0.006(7) 0.030(7) -0.170(7)
F7' 0.196(8) 0.250(8) 0.147(7) -0.015(6) -0.029(6) -0.168(7)
F8' 0.230(9) 0.284(9) 0.158(8) 0.033(7) -0.017(7) -0.136(8)
F9' 0.205(8) 0.246(8) 0.137(6) 0.004(6) -0.031(6) -0.186(7)
F10' 0.189(8) 0.322(9) 0.140(7) -0.033(7) -0.007(7) -0.155(8)
F11' 0.200(8) 0.285(9) 0.158(8) -0.027(7) -0.028(7) -0.160(7)
F12' 0.189(8) 0.300(9) 0.140(7) -0.006(7) 0.030(7) -0.170(7)
N1 0.026(3) 0.049(3) 0.039(3) -0.007(3) -0.010(3) -0.013(3)
N2 0.041(3) 0.048(4) 0.028(3) -0.004(3) 0.002(3) -0.020(3)
N3 0.040(3) 0.040(4) 0.036(3) -0.013(3) -0.004(3) -0.010(3)
N4 0.042(3) 0.039(3) 0.028(3) -0.001(3) -0.006(2) -0.013(3)
N5 0.049(4) 0.046(4) 0.034(3) -0.002(3) -0.013(3) -0.016(3)
N6 0.041(4) 0.047(4) 0.049(4) -0.011(3) -0.014(3) -0.010(3)
N7 0.045(3) 0.040(3) 0.037(3) -0.003(3) -0.004(3) -0.022(3)
N8 0.034(3) 0.046(4) 0.033(3) -0.003(3) -0.003(3) -0.023(3)
P1 0.0564(15) 0.0831(19) 0.0814(18) -0.0011(15) -0.0120(14) -0.0440(15)
P2 0.184(4) 0.261(5) 0.108(3) 0.005(3) -0.009(3) -0.184(4)
C1 0.039(4) 0.037(4) 0.022(3) -0.007(3) -0.002(3) -0.013(3)
C2 0.056(4) 0.038(3) 0.026(4) -0.006(3) -0.007(4) -0.010(3)
C3 0.035(4) 0.055(3) 0.027(4) -0.004(3) -0.010(3) -0.004(3)
C4 0.065(5) 0.057(6) 0.047(5) -0.003(4) -0.025(4) 0.006(5)
C5 0.076(7) 0.073(7) 0.063(6) -0.004(5) -0.041(5) 0.011(4)
C6 0.094(7) 0.049(6) 0.067(6) 0.008(5) -0.022(6) -0.004(5)
C7 0.092(7) 0.041(5) 0.045(5) 0.001(4) -0.014(5) -0.021(5)
C8 0.052(5) 0.054(5) 0.050(5) -0.007(4) -0.013(4) -0.025(4)
C9 0.064(5) 0.056(5) 0.048(5) -0.016(4) -0.008(4) -0.023(4)
C10 0.072(6) 0.062(6) 0.053(5) -0.007(4) -0.014(5) -0.038(5)
C11 0.055(5) 0.057(5) 0.052(5) -0.020(4) -0.007(4) -0.020(4)
C12 0.041(4) 0.037(4) 0.034(4) -0.003(3) -0.006(3) -0.012(3)
C13 0.050(5) 0.037(4) 0.027(4) -0.002(3) -0.001(4) 0.000(4)
C14 0.044(4) 0.043(4) 0.027(4) -0.008(3) -0.005(4) -0.005(4)
C15 0.065(5) 0.063(6) 0.047(5) -0.002(4) -0.021(5) -0.022(5)
C16 0.099(7) 0.057(6) 0.030(4) -0.016(4) -0.014(5) -0.007(5)
C17 0.074(6) 0.071(6) 0.042(5) -0.005(5) -0.006(5) -0.015(5)
C18 0.049(5) 0.063(5) 0.036(4) -0.011(4) -0.001(4) -0.014(4)
C19 0.047(5) 0.069(6) 0.047(5) -0.007(4) -0.010(4) -0.019(4)
C20 0.075(6) 0.059(6) 0.051(5) 0.001(4) 0.001(5) -0.040(5)
C21 0.082(6) 0.041(5) 0.045(5) 0.006(4) -0.003(5) -0.028(5)
C22 0.073(6) 0.061(5) 0.043(5) 0.000(4) -0.011(4) -0.041(5)
C23 0.038(4) 0.043(4) 0.034(4) -0.011(3) -0.004(3) -0.014(4)
C24 0.056(5) 0.047(5) 0.056(5) -0.009(4) -0.029(5) -0.004(4)
C25 0.074(6) 0.034(5) 0.052(5) -0.007(4) -0.031(5) 0.004(4)
C26 0.141(9) 0.049(6) 0.063(6) 0.013(5) -0.051(6) -0.025(6)
C27 0.167(13) 0.048(7) 0.127(12) 0.019(7) -0.098(10) -0.009(7)
C28 0.140(12) 0.070(9) 0.119(11) 0.006(7) -0.087(10) 0.002(7)
C29 0.071(6) 0.093(8) 0.072(7) -0.020(6) -0.031(6) -0.004(6)
C30 0.047(5) 0.056(5) 0.058(5) -0.015(4) -0.007(4) -0.017(4)
C31 0.038(4) 0.061(6) 0.063(6) -0.023(5) 0.005(4) -0.012(4)
C32 0.050(5) 0.067(6) 0.062(6) -0.020(5) 0.015(4) -0.032(5)
C33 0.055(5) 0.072(6) 0.044(5) -0.014(4) 0.009(4) -0.043(5)
C34 0.036(4) 0.022(3) 0.039(4) 0.002(3) -0.012(3) -0.008(3)
C35 0.045(4) 0.029(4) 0.043(4) -0.007(3) -0.014(4) -0.014(3)
C36 0.057(5) 0.034(4) 0.028(4) -0.006(3) -0.003(4) -0.015(4)
C37 0.079(6) 0.048(5) 0.036(4) -0.007(4) -0.004(4) -0.016(4)
C38 0.074(6) 0.076(6) 0.031(4) -0.016(4) 0.006(4) -0.026(5)
C39 0.093(7) 0.069(6) 0.045(5) -0.019(5) -0.004(5) -0.023(6)
C40 0.064(5) 0.056(5) 0.051(5) -0.013(4) -0.021(5) -0.015(4)
C41 0.060(5) 0.055(5) 0.039(4) -0.005(4) 0.000(4) -0.029(4)
C42 0.042(4) 0.071(4) 0.056(5) -0.009(4) -0.013(4) -0.037(4)
C43 0.047(4) 0.068(4) 0.040(4) -0.005(4) -0.016(4) -0.026(4)
C44 0.037(4) 0.050(5) 0.040(4) -0.013(4) -0.007(3) -0.007(4)

loop_
_atom_type_symbol
_atom_type_description
_atom_type_scat_dispersion_real
_atom_type_scat_dispersion_imag
_atom_type_scat_source
C C 0.0033 0.0016 'International Tables Vol C Tables 4.2.6.8 and 6.1.1.4'
H H 0.0000 0.0000 'International Tables Vol C Tables 4.2.6.8 and 6.1.1.4'
N N 0.0061 0.0033 'International Tables Vol C Tables 4.2.6.8 and 6.1.1.4'
F F 0.0171 0.0103 'International Tables Vol C Tables 4.2.6.8 and 6.1.1.4'
P P 0.1023 0.0942 'International Tables Vol C Tables 4.2.6.8 and 6.1.1.4'
Ni Ni 0.3393 1.1124 'International Tables Vol C Tables 4.2.6.8 and 6.1.1.4'

loop_
_geom_angle_atom_site_label_1
_geom_angle_atom_site_label_2
_geom_angle_atom_site_label_3
_geom_angle
C23 Ni1 C34 90.8(3)
C23 Ni1 C12 88.1(3)
C34 Ni1 C12 177.5(3)
C23 Ni1 C1 176.2(3)
C34 Ni1 C1 91.9(3)
C12 Ni1 C1 89.3(3)
C1 N1 C3 110.9(6)
C1 N1 C44 126.6(6)
C3 N1 C44 122.4(5)
C1 N2 C8 128.9(6)
C1 N2 C2 108.5(6)
C8 N2 C2 122.1(6)
C12 N3 C14 111.5(6)
C12 N3 C11 127.4(6)
C14 N3 C11 121.1(6)
C12 N4 C13 109.2(6)
C12 N4 C19 126.2(6)
C13 N4 C19 123.7(6)
C23 N5 C25 110.8(7)
C23 N5 C22 125.4(6)
C25 N5 C22 123.8(6)
C23 N6 C24 111.9(6)
C23 N6 C30 124.2(6)
C24 N6 C30 123.5(6)
C34 N7 C36 110.8(6)
C34 N7 C33 126.7(6)
C36 N7 C33 122.5(6)
C34 N8 C35 110.4(5)
C34 N8 C41 128.2(6)
C35 N8 C41 121.2(5)
F3 P1 F6 92.9(4)
F3 P1 F1 91.7(4)
F6 P1 F1 95.0(5)
F3 P1 F4 89.1(4)
F6 P1 F4 175.0(4)
F1 P1 F4 89.4(3)
F3 P1 F5 177.6(4)
F6 P1 F5 89.5(4)
F1 P1 F5 88.6(4)
F4 P1 F5 88.5(3)
F3 P1 F2 89.4(4)
F6 P1 F2 86.9(4)
F1 P1 F2 177.8(4)
F4 P1 F2 88.6(3)
F5 P1 F2 90.2(4)
F12' P2 F9' 101.7(10)
F11 P2 F12 99.8(10)
F12' P2 F11' 89.3(8)
F9' P2 F11' 168.9(9)
F11 P2 F8 95.0(9)
F12 P2 F8 90.5(8)
F12' P2 F8' 95.2(8)
F9' P2 F8' 88.5(8)
F11' P2 F8' 89.6(8)
F11 P2 F7 94.8(8)
F12 P2 F7 91.0(9)
F8 P2 F7 169.6(10)
F11 P2 F10 91.1(9)
F12 P2 F10 168.6(11)
F8 P2 F10 85.1(9)
F7 P2 F10 91.5(8)
F12' P2 F7' 92.1(8)
F9' P2 F7' 90.5(7)
F11' P2 F7' 90.0(7)
F8' P2 F7' 172.7(9)
F12' P2 F10' 171.0(9)
F9' P2 F10' 87.2(7)
F11' P2 F10' 81.7(7)
F8' P2 F10' 85.8(8)
F7' P2 F10' 86.9(7)
F11 P2 F9 173.8(10)
F12 P2 F9 86.3(12)
F8 P2 F9 85.8(8)
F7 P2 F9 84.0(7)
F10 P2 F9 82.9(8)
N1 C1 N2 107.4(6)
N1 C1 Ni1 128.6(5)
N2 C1 Ni1 123.9(5)
C7 C2 C3 123.6(8)
C7 C2 N2 130.4(8)
C3 C2 N2 105.9(6)
C2 C3 C4 121.2(8)
C2 C3 N1 107.2(6)
C4 C3 N1 131.4(8)
C5 C4 C3 116.1(9)
C5 C4 H4 122.0
C3 C4 H4 122.0
C4 C5 C6 123.1(8)
C4 C5 H5 118.4
C6 C5 H5 118.4
C7 C6 C5 118.8(9)
C7 C6 H6 120.6
C5 C6 H6 120.6
C2 C7 C6 117.1(9)
C2 C7 H7 121.5
C6 C7 H7 121.5
N2 C8 C9 113.8(6)
N2 C8 H8A 108.8
C9 C8 H8A 108.8
N2 C8 H8B 108.8
C9 C8 H8B 108.8
H8A C8 H8B 107.7
C8 C9 C10 112.1(6)
C8 C9 H9A 109.2
C10 C9 H9A 109.2
C8 C9 H9B 109.2
C10 C9 H9B 109.2
H9A C9 H9B 107.9
C11 C10 C9 113.8(6)
C11 C10 H10A 108.8
C9 C10 H10A 108.8
C11 C10 H10B 108.8
C9 C10 H10B 108.8
H10A C10 H10B 107.7
N3 C11 C10 114.2(6)
N3 C11 H11A 108.7
C10 C11 H11A 108.7
N3 C11 H11B 108.7
C10 C11 H11B 108.7
H11A C11 H11B 107.6
N3 C12 N4 105.6(6)
N3 C12 Ni1 128.5(5)
N4 C12 Ni1 125.8(5)
C14 C13 C18 122.4(7)
C14 C13 N4 107.0(6)
C18 C13 N4 130.6(8)
C13 C14 N3 106.6(6)
C13 C14 C15 121.0(7)
N3 C14 C15 132.4(7)
C16 C15 C14 116.9(8)
C16 C15 H15 121.5
C14 C15 H15 121.5
C15 C16 C17 122.2(8)
C15 C16 H16 118.9
C17 C16 H16 118.9
C18 C17 C16 120.3(8)
C18 C17 H17 119.9
C16 C17 H17 119.9
C17 C18 C13 117.2(8)
C17 C18 H18 121.4
C13 C18 H18 121.4
N4 C19 C20 114.4(6)
N4 C19 H19A 108.7
C20 C19 H19A 108.7
N4 C19 H19B 108.7
C20 C19 H19B 108.7
H19A C19 H19B 107.6
C21 C20 C19 113.3(7)
C21 C20 H20A 108.9
C19 C20 H20A 108.9
C21 C20 H20B 108.9
C19 C20 H20B 108.9
H20A C20 H20B 107.7
C20 C21 C22 111.5(7)
C20 C21 H21A 109.3
C22 C21 H21A 109.3
C20 C21 H21B 109.3
C22 C21 H21B 109.3
H21A C21 H21B 108.0
N5 C22 C21 112.9(6)
N5 C22 H22A 109.0
C21 C22 H22A 109.0
N5 C22 H22B 109.0
C21 C22 H22B 109.0
H22A C22 H22B 107.8
N6 C23 N5 103.5(6)
N6 C23 Ni1 127.8(5)
N5 C23 Ni1 128.7(5)
C25 C24 N6 106.7(7)
C25 C24 C29 122.5(9)
N6 C24 C29 130.7(9)
C24 C25 C26 122.5(9)
C24 C25 N5 107.0(7)
C26 C25 N5 130.4(10)
C25 C26 C27 114.8(11)
C25 C26 H26 122.6
C27 C26 H26 122.6
C28 C27 C26 121.0(11)
C28 C27 H27 119.5
C26 C27 H27 119.5
C27 C28 C29 125.6(12)
C27 C28 H28 117.2
C29 C28 H28 117.2
C28 C29 C24 113.5(11)
C28 C29 H29 123.2
C24 C29 H29 123.2
N6 C30 C31 111.6(6)
N6 C30 H30A 109.3
C31 C30 H30A 109.3
N6 C30 H30B 109.3
C31 C30 H30B 109.3
H30A C30 H30B 108.0
C32 C31 C30 112.7(6)
C32 C31 H31A 109.0
C30 C31 H31A 109.0
C32 C31 H31B 109.0
C30 C31 H31B 109.0
H31A C31 H31B 107.8
C31 C32 C33 114.6(6)
C31 C32 H32A 108.6
C33 C32 H32A 108.6
C31 C32 H32B 108.6
C33 C32 H32B 108.6
H32A C32 H32B 107.6
N7 C33 C32 112.4(6)
N7 C33 H33A 109.1
C32 C33 H33A 109.1
N7 C33 H33B 109.1
C32 C33 H33B 109.1
H33A C33 H33B 107.9
N7 C34 N8 105.1(6)
N7 C34 Ni1 130.4(5)
N8 C34 Ni1 124.5(5)
C36 C35 C40 122.2(7)
C36 C35 N8 106.6(6)
C40 C35 N8 131.2(7)
C35 C36 N7 107.1(6)
C35 C36 C37 122.6(7)
N7 C36 C37 130.3(7)
C38 C37 C36 114.7(8)
C38 C37 H37 122.7
C36 C37 H37 122.7
C39 C38 C37 122.0(8)
C39 C38 H38 119.0
C37 C38 H38 119.0
C40 C39 C38 122.4(9)
C40 C39 H39 118.8
C38 C39 H39 118.8
C39 C40 C35 115.8(8)
C39 C40 H40 122.1
C35 C40 H40 122.1
N8 C41 C42 113.8(6)
N8 C41 H41A 108.8
C42 C41 H41A 108.8
N8 C41 H41B 108.8
C42 C41 H41B 108.8
H41A C41 H41B 107.7
C43 C42 C41 112.2(6)
C43 C42 H42A 109.2
C41 C42 H42A 109.2
C43 C42 H42B 109.2
C41 C42 H42B 109.2
H42A C42 H42B 107.9
C42 C43 C44 112.6(6)
C42 C43 H43A 109.1
C44 C43 H43A 109.1
C42 C43 H43B 109.1
C44 C43 H43B 109.1
H43A C43 H43B 107.8
N1 C44 C43 113.9(6)
N1 C44 H44A 108.8
C43 C44 H44A 108.8
N1 C44 H44B 108.8
C43 C44 H44B 108.8
H44A C44 H44B 107.7

loop_
_geom_bond_atom_site_label_1
_geom_bond_atom_site_label_2
_geom_bond_distance
Ni1 C23 1.899(7)
Ni1 C34 1.941(7)
Ni1 C12 1.947(7)
Ni1 C1 1.954(6)
F1 P1 1.560(7)
F2 P1 1.606(6)
F3 P1 1.557(6)
F4 P1 1.581(5)
F5 P1 1.587(6)
F6 P1 1.558(6)
F7 P2 1.590(14)
F8 P2 1.583(16)
F9 P2 1.663(13)
F10 P2 1.600(14)
F11 P2 1.500(14)
F12 P2 1.549(14)
F7' P2 1.613(13)
F8' P2 1.584(13)
F9' P2 1.513(11)
F10' P2 1.640(12)
F11' P2 1.567(12)
F12' P2 1.501(12)
N1 C1 1.327(8)
N1 C3 1.401(8)
N1 C44 1.462(8)
N2 C1 1.351(8)
N2 C8 1.417(8)
N2 C2 1.448(9)
N3 C12 1.346(8)
N3 C14 1.382(8)
N3 C11 1.482(9)
N4 C12 1.388(8)
N4 C13 1.398(9)
N4 C19 1.409(9)
N5 C23 1.387(8)
N5 C25 1.395(9)
N5 C22 1.471(9)
N6 C23 1.362(8)
N6 C24 1.393(9)
N6 C30 1.467(9)
N7 C34 1.360(8)
N7 C36 1.394(8)
N7 C33 1.468(8)
N8 C34 1.360(8)
N8 C35 1.408(8)
N8 C41 1.434(8)
C2 C7 1.345(9)
C2 C3 1.347(10)
C3 C4 1.393(10)
C4 C5 1.348(11)
C4 H4 0.9300
C5 C6 1.404(13)
C5 H5 0.9300
C6 C7 1.394(12)
C6 H6 0.9300
C7 H7 0.9300
C8 C9 1.553(10)
C8 H8A 0.9700
C8 H8B 0.9700
C9 C10 1.558(10)
C9 H9A 0.9700
C9 H9B 0.9700
C10 C11 1.519(10)
C10 H10A 0.9700
C10 H10B 0.9700
C11 H11A 0.9700
C11 H11B 0.9700
C13 C14 1.375(10)
C13 C18 1.390(10)
C14 C15 1.401(10)
C15 C16 1.361(11)
C15 H15 0.9300
C16 C17 1.422(12)
C16 H16 0.9300
C17 C18 1.373(11)
C17 H17 0.9300
C18 H18 0.9300
C19 C20 1.514(10)
C19 H19A 0.9700
C19 H19B 0.9700
C20 C21 1.497(11)
C20 H20A 0.9700
C20 H20B 0.9700
C21 C22 1.523(10)
C21 H21A 0.9700
C21 H21B 0.9700
C22 H22A 0.9700
C22 H22B 0.9700
C24 C25 1.350(11)
C24 C29 1.396(11)
C25 C26 1.388(11)
C26 C27 1.411(15)
C26 H26 0.9300
C27 C28 1.316(16)
C27 H27 0.9300
C28 C29 1.379(14)
C28 H28 0.9300
C29 H29 0.9300
C30 C31 1.536(10)
C30 H30A 0.9700
C30 H30B 0.9700
C31 C32 1.500(11)
C31 H31A 0.9700
C31 H31B 0.9700
C32 C33 1.509(10)
C32 H32A 0.9700
C32 H32B 0.9700
C33 H33A 0.9700
C33 H33B 0.9700
C35 C36 1.347(9)
C35 C40 1.388(10)
C36 C37 1.407(10)
C37 C38 1.385(11)
C37 H37 0.9300
C38 C39 1.373(11)
C38 H38 0.9300
C39 C40 1.372(11)
C39 H39 0.9300
C40 H40 0.9300
C41 C42 1.522(10)
C41 H41A 0.9700
C41 H41B 0.9700
C42 C43 1.501(9)
C42 H42A 0.9700
C42 H42B 0.9700
C43 C44 1.529(9)
C43 H43A 0.9700
C43 H43B 0.9700
C44 H44A 0.9700
C44 H44B 0.9700

loop_
_geom_torsion_atom_site_label_1
_geom_torsion_atom_site_label_2
_geom_torsion_atom_site_label_3
_geom_torsion_atom_site_label_4
_geom_torsion
C3 N1 C1 N2 2.1(7)
C44 N1 C1 N2 -174.9(6)
C3 N1 C1 Ni1 -173.9(5)
C44 N1 C1 Ni1 9.1(10)
C8 N2 C1 N1 -174.6(6)
C2 N2 C1 N1 -3.0(7)
C8 N2 C1 Ni1 1.6(9)
C2 N2 C1 Ni1 173.3(4)
C1 N2 C2 C7 -175.5(7)
C8 N2 C2 C7 -3.1(11)
C1 N2 C2 C3 2.8(7)
C8 N2 C2 C3 175.2(6)
C7 C2 C3 C4 1.6(11)
N2 C2 C3 C4 -176.8(6)
C7 C2 C3 N1 176.9(6)
N2 C2 C3 N1 -1.5(7)
C1 N1 C3 C2 -0.3(7)
C44 N1 C3 C2 176.9(6)
C1 N1 C3 C4 174.4(7)
C44 N1 C3 C4 -8.5(11)
C2 C3 C4 C5 -0.9(11)
N1 C3 C4 C5 -175.0(7)
C3 C4 C5 C6 1.7(13)
C4 C5 C6 C7 -3.0(14)
C3 C2 C7 C6 -2.8(11)
N2 C2 C7 C6 175.2(7)
C5 C6 C7 C2 3.4(12)
C1 N2 C8 C9 99.7(8)
C2 N2 C8 C9 -71.0(8)
N2 C8 C9 C10 -131.4(7)
C8 C9 C10 C11 56.8(9)
C12 N3 C11 C10 -109.9(7)
C14 N3 C11 C10 72.2(8)
C9 C10 C11 N3 48.1(9)
C14 N3 C12 N4 -2.3(7)
C11 N3 C12 N4 179.7(6)
C14 N3 C12 Ni1 179.4(5)
C11 N3 C12 Ni1 1.4(10)
C13 N4 C12 N3 2.7(7)
C19 N4 C12 N3 172.4(6)
C13 N4 C12 Ni1 -178.9(5)
C19 N4 C12 Ni1 -9.2(9)
C12 N4 C13 C14 -2.2(7)
C19 N4 C13 C14 -172.2(6)
C12 N4 C13 C18 179.4(7)
C19 N4 C13 C18 9.4(11)
C18 C13 C14 N3 179.4(6)
N4 C13 C14 N3 0.8(7)
C18 C13 C14 C15 -0.1(11)
N4 C13 C14 C15 -178.6(6)
C12 N3 C14 C13 1.0(8)
C11 N3 C14 C13 179.2(6)
C12 N3 C14 C15 -179.7(7)
C11 N3 C14 C15 -1.5(11)
C13 C14 C15 C16 -1.2(11)
N3 C14 C15 C16 179.5(7)
C14 C15 C16 C17 0.9(12)
C15 C16 C17 C18 0.6(13)
C16 C17 C18 C13 -1.9(11)
C14 C13 C18 C17 1.6(11)
N4 C13 C18 C17 179.8(7)
C12 N4 C19 C20 -106.8(8)
C13 N4 C19 C20 61.4(9)
N4 C19 C20 C21 52.0(10)
C19 C20 C21 C22 59.9(9)
C23 N5 C22 C21 96.4(8)
C25 N5 C22 C21 -80.7(9)
C20 C21 C22 N5 -132.1(7)
C24 N6 C23 N5 0.2(8)
C30 N6 C23 N5 -173.2(6)
C24 N6 C23 Ni1 -179.1(5)
C30 N6 C23 Ni1 7.5(10)
C25 N5 C23 N6 -0.9(7)
C22 N5 C23 N6 -178.4(6)
C25 N5 C23 Ni1 178.4(5)
C22 N5 C23 Ni1 0.9(10)
C34 Ni1 C23 N6 -77.7(6)
C12 Ni1 C23 N6 104.5(6)
C34 Ni1 C23 N5 103.3(6)
C12 Ni1 C23 N5 -74.5(6)
C23 N6 C24 C25 0.6(8)
C30 N6 C24 C25 174.0(6)
C23 N6 C24 C29 -177.6(8)
C30 N6 C24 C29 -4.2(13)
N6 C24 C25 C26 -179.5(7)
C29 C24 C25 C26 -1.1(13)
N6 C24 C25 N5 -1.1(8)
C29 C24 C25 N5 177.3(7)
C23 N5 C25 C24 1.2(8)
C22 N5 C25 C24 178.8(6)
C23 N5 C25 C26 179.5(8)
C22 N5 C25 C26 -3.0(12)
C24 C25 C26 C27 1.1(13)
N5 C25 C26 C27 -176.9(9)
C25 C26 C27 C28 -1.7(17)
C26 C27 C28 C29 2(2)
C27 C28 C29 C24 -2.2(18)
C25 C24 C29 C28 1.5(13)
N6 C24 C29 C28 179.4(9)
C23 N6 C30 C31 94.7(8)
C24 N6 C30 C31 -78.0(9)
N6 C30 C31 C32 -136.1(7)
C30 C31 C32 C33 57.3(9)
C34 N7 C33 C32 -106.5(8)
C36 N7 C33 C32 71.7(9)
C31 C32 C33 N7 52.0(9)
C36 N7 C34 N8 0.6(7)
C33 N7 C34 N8 179.0(6)
C36 N7 C34 Ni1 179.9(5)
C33 N7 C34 Ni1 -1.7(10)
C35 N8 C34 N7 -1.1(7)
C41 N8 C34 N7 173.3(6)
C35 N8 C34 Ni1 179.6(4)
C41 N8 C34 Ni1 -6.1(9)
C34 N8 C35 C36 1.2(7)
C41 N8 C35 C36 -173.7(6)
C34 N8 C35 C40 -178.2(7)
C41 N8 C35 C40 7.0(11)
C40 C35 C36 N7 178.7(6)
N8 C35 C36 N7 -0.7(7)
C40 C35 C36 C37 -0.9(11)
N8 C35 C36 C37 179.6(6)
C34 N7 C36 C35 0.1(7)
C33 N7 C36 C35 -178.4(6)
C34 N7 C36 C37 179.7(7)
C33 N7 C36 C37 1.2(11)
C35 C36 C37 C38 -2.7(11)
N7 C36 C37 C38 177.7(7)
C36 C37 C38 C39 6.1(12)
C37 C38 C39 C40 -6.0(14)
C38 C39 C40 C35 2.0(13)
C36 C35 C40 C39 1.4(11)
N8 C35 C40 C39 -179.3(7)
C34 N8 C41 C42 -106.3(8)
C35 N8 C41 C42 67.5(8)
N8 C41 C42 C43 50.9(9)
C41 C42 C43 C44 64.7(8)
C1 N1 C44 C43 85.4(8)
C3 N1 C44 C43 -91.3(7)
C42 C43 C44 N1 -134.9(6)

loop_
_platon_squeeze_void_nr
_platon_squeeze_void_average_x
_platon_squeeze_void_average_y
_platon_squeeze_void_average_z
_platon_squeeze_void_volume
_platon_squeeze_void_count_electrons
_platon_squeeze_void_content
1 0.000 0.500 0.500 76 8 ' '
2 0.500 0.000 0.000 413 86 ' '
